data_7709575
loop_
_publ_author_name
'Yin, Zhu-Bao'
'Wei, Junnian'
'Xi, Zhenfeng'

_publ_section_title
;
 Trisyl-based multidentate ligands: synthesis and their transition-metal
 complexes
;
_journal_name_full 'Dalton Transactions'
_journal_paper_doi 10.1039/D2DT00049K
_journal_year 2022
_chemical_formula_moiety 'C19 H47 Li N2 Si3'
_chemical_formula_sum 'C19 H47 Li N2 Si3'
_chemical_formula_weight 394.79
_chemical_properties_physical Air-sensitive,Moisture-sensitive
_space_group_crystal_system monoclinic
_space_group_IT_number 14
_space_group_name_Hall '-P 2yn'
_space_group_name_H-M_alt 'P 1 21/n 1'
_atom_sites_solution_hydrogens geom
_atom_sites_solution_primary dual
_audit_creation_date 2021-12-02
_audit_creation_method
;
Olex2 1.2
(compiled 2018.05.29 svn.r3508 for OlexSys, GUI svn.r5506)
;
_audit_update_record
;
2021-12-02 deposited with the CCDC.	2022-02-15 downloaded from the CCDC.
;
_cell_angle_alpha 90
_cell_angle_beta 108.524(6)
_cell_angle_gamma 90
_cell_formula_units_Z 4
_cell_length_a 15.8100(9)
_cell_length_b 10.4149(4)
_cell_length_c 16.2663(9)
_cell_measurement_reflns_used 6618
_cell_measurement_temperature 180.00(10)
_cell_measurement_theta_max 30.2740
_cell_measurement_theta_min 3.1200
_cell_volume 2539.6(2)
_computing_cell_refinement 'CrysAlisPro 1.171.39.33c (Rigaku OD, 2017)'
_computing_data_collection 'CrysAlisPro 1.171.39.33c (Rigaku OD, 2017)'
_computing_data_reduction 'CrysAlisPro 1.171.39.33c (Rigaku OD, 2017)'
_computing_molecular_graphics 'Olex2 (Dolomanov et al., 2009)'
_computing_publication_material 'Olex2 (Dolomanov et al., 2009)'
_computing_structure_refinement 'ShelXL (Sheldrick, 2015)'
_computing_structure_solution 'ShelXT (Sheldrick, 2015)'
_diffrn_ambient_environment N~2~
_diffrn_ambient_temperature 180.00(10)
_diffrn_detector 'CCD plate'
_diffrn_measured_fraction_theta_full 0.999
_diffrn_measured_fraction_theta_max 0.996
_diffrn_measurement_details
;
List of Runs (angles in degrees, time in seconds):

  # Type    Start    End  Width  t~exp~   \w     \q     \k     \f   Frames
#--------------------------------------------------------------------------
  1  \w     53.00  88.00   0.50    4.00    --   -1.70  19.00 120.00   70
  2  \w    -24.00  49.00   0.50    4.00    --   -1.70  19.00 120.00  146
  3  \w    -16.00  30.00   0.50    4.00    --   -1.70  37.00 150.00   92
  4  \w     50.00  88.00   0.50    4.00    --   -1.70  37.00 150.00   76
  5  \w      5.00  36.00   0.50    4.00    --   -1.70  37.00 -90.00   62
  6  \w     26.00  80.00   0.50    4.00    --   -1.70  37.00   0.00  108
  7  \w    -20.00   5.00   0.50    4.00    --    1.90  57.00-180.00   50
;
_diffrn_measurement_device 'four-circle diffractometer'
_diffrn_measurement_device_type 'XtaLAB AFC12 (RINC): Kappa single'
_diffrn_measurement_method '\w scans'
_diffrn_orient_matrix_type 'CrysAlisPro convention (1999,Acta A55,543-557)'
_diffrn_orient_matrix_UB_11 0.0015093000
_diffrn_orient_matrix_UB_12 -0.0337029000
_diffrn_orient_matrix_UB_13 0.0383221000
_diffrn_orient_matrix_UB_21 -0.0469897000
_diffrn_orient_matrix_UB_22 -0.0072980000
_diffrn_orient_matrix_UB_23 -0.0156051000
_diffrn_orient_matrix_UB_31 0.0050146000
_diffrn_orient_matrix_UB_32 -0.0588134000
_diffrn_orient_matrix_UB_33 -0.0200358000
_diffrn_radiation_monochromator mirror
_diffrn_radiation_probe x-ray
_diffrn_radiation_type MoK\a
_diffrn_radiation_wavelength 0.71073
_diffrn_reflns_av_R_equivalents 0.0418
_diffrn_reflns_av_unetI/netI 0.0330
_diffrn_reflns_Laue_measured_fraction_full 0.999
_diffrn_reflns_Laue_measured_fraction_max 0.996
_diffrn_reflns_limit_h_max 20
_diffrn_reflns_limit_h_min -20
_diffrn_reflns_limit_k_max 13
_diffrn_reflns_limit_k_min -12
_diffrn_reflns_limit_l_max 21
_diffrn_reflns_limit_l_min -21
_diffrn_reflns_number 28387
_diffrn_reflns_point_group_measured_fraction_full 0.999
_diffrn_reflns_point_group_measured_fraction_max 0.996
_diffrn_reflns_theta_full 25.242
_diffrn_reflns_theta_max 27.484
_diffrn_reflns_theta_min 2.381
_diffrn_source 'Rotating-anode X-ray tube'
_diffrn_source_type 'Rigaku (Mo) X-ray Source'
_exptl_absorpt_coefficient_mu 0.192
_exptl_absorpt_correction_T_max 1.00000
_exptl_absorpt_correction_T_min 0.98670
_exptl_absorpt_correction_type multi-scan
_exptl_absorpt_process_details
;
CrysAlisPro 1.171.39.33c (Rigaku Oxford Diffraction, 2017)
Empirical absorption correction using spherical harmonics,
 implemented in SCALE3 ABSPACK scaling algorithm.
;
_exptl_crystal_colour 'clear light colourless'
_exptl_crystal_colour_lustre clear
_exptl_crystal_colour_modifier light
_exptl_crystal_colour_primary colourless
_exptl_crystal_density_diffrn 1.033
_exptl_crystal_description block
_exptl_crystal_F_000 880
_exptl_crystal_size_max 0.2
_exptl_crystal_size_mid 0.2
_exptl_crystal_size_min 0.2
_refine_diff_density_max 0.290
_refine_diff_density_min -0.204
_refine_diff_density_rms 0.046
_refine_ls_extinction_method none
_refine_ls_goodness_of_fit_ref 1.040
_refine_ls_hydrogen_treatment constr
_refine_ls_matrix_type full
_refine_ls_number_parameters 239
_refine_ls_number_reflns 5804
_refine_ls_number_restraints 0
_refine_ls_restrained_S_all 1.040
_refine_ls_R_factor_all 0.0471
_refine_ls_R_factor_gt 0.0348
_refine_ls_shift/su_max 0.001
_refine_ls_shift/su_mean 0.000
_refine_ls_structure_factor_coef Fsqd
_refine_ls_weighting_details
;
 w=1/[\s^2^(Fo^2^)+(0.0536P)^2^+0.4609P]
 where P=(Fo^2^+2Fc^2^)/3
;
_refine_ls_weighting_scheme calc
_refine_ls_wR_factor_gt 0.0939
_refine_ls_wR_factor_ref 0.0993
_reflns_Friedel_coverage 0.000
_reflns_number_gt 4750
_reflns_number_total 5804
_reflns_threshold_expression 'I > 2\s(I)'
_cod_data_source_file d2dt00049k2.cif
_cod_data_source_block exp_7067
_cod_database_code 7709575
_shelxl_version_number 2013-2
_chemical_oxdiff_formula 'C H N Si V Cl'
_shelx_space_group_comment
;
The symmetry employed for this shelxl refinement is uniquely defined
by the following loop, which should always be used as a source of
symmetry information in preference to the above space-group names.
They are only intended as comments.
;
_shelx_estimated_absorpt_t_max 0.963
_shelx_estimated_absorpt_t_min 0.963
_reflns_odcompleteness_completeness 99.55
_reflns_odcompleteness_iscentric 1
_reflns_odcompleteness_theta 27.42
_olex2_refinement_description
;
1. Fixed Uiso
 At 1.2 times of:
  All C(H) groups, All C(H,H) groups
 At 1.5 times of:
  All C(H,H,H) groups
2.a Ternary CH refined with riding coordinates:
 C14(H14), C17(H17)
2.b Secondary CH2 refined with riding coordinates:
 C10(H10A,H10B), C12(H12A,H12B), C13(H13A,H13B)
2.c Idealised Me refined as rotating group:
 C1(H1A,H1B,H1C), C2(H2A,H2B,H2C), C3(H3A,H3B,H3C), C5(H5A,H5B,H5C), C6(H6A,
 H6B,H6C), C7(H7A,H7B,H7C), C8(H8A,H8B,H8C), C9(H9A,H9B,H9C), C11(H11A,H11B,
 H11C), C15(H15A,H15B,H15C), C16(H16A,H16B,H16C), C18(H18A,H18B,H18C), C19(H19A,
 H19B,H19C)
;
_olex2_submission_special_instructions 'No special instructions were received'
_oxdiff_exptl_absorpt_empirical_details
;
Empirical correction (ABSPACK) includes:
- Absorption correction using spherical harmonics
- Frame scaling
;
_oxdiff_exptl_absorpt_empirical_full_max 1.082
_oxdiff_exptl_absorpt_empirical_full_min 0.930

loop_
_space_group_symop_operation_xyz
'x, y, z'
'-x+1/2, y+1/2, -z+1/2'
'-x, -y, -z'
'x-1/2, -y-1/2, z-1/2'

loop_
_atom_site_label
_atom_site_type_symbol
_atom_site_fract_x
_atom_site_fract_y
_atom_site_fract_z
_atom_site_U_iso_or_equiv
_atom_site_adp_type
_atom_site_occupancy
_atom_site_site_symmetry_order
_atom_site_calc_flag
_atom_site_refinement_flags_posn
_atom_site_refinement_flags_adp
_atom_site_refinement_flags_occupancy
_atom_site_disorder_assembly
_atom_site_disorder_group
Si1 Si 0.85461(2) 0.82831(4) 0.49683(2) 0.02462(10) Uani 1 1 d . . . . .
Si2 Si 0.65227(2) 0.83162(3) 0.47253(2) 0.02428(10) Uani 1 1 d . . . . .
Si3 Si 0.72377(2) 0.67255(3) 0.35019(2) 0.02104(10) Uani 1 1 d . . . . .
N1 N 0.66516(7) 0.44328(10) 0.41892(7) 0.0236(2) Uani 1 1 d . . . . .
N2 N 0.79138(7) 0.40143(10) 0.59791(7) 0.0220(2) Uani 1 1 d . . . . .
C1 C 0.87552(11) 0.91337(16) 0.60419(10) 0.0412(4) Uani 1 1 d . . . . .
H1A H 0.8327 0.9811 0.5978 0.062 Uiso 1 1 calc GR . . . .
H1B H 0.9346 0.9489 0.6224 0.062 Uiso 1 1 calc GR . . . .
H1C H 0.8699 0.8533 0.6469 0.062 Uiso 1 1 calc GR . . . .
C2 C 0.86750(11) 0.96072(16) 0.42196(11) 0.0424(4) Uani 1 1 d . . . . .
H2A H 0.8646 0.9247 0.3668 0.064 Uiso 1 1 calc GR . . . .
H2B H 0.9240 1.0024 0.4469 0.064 Uiso 1 1 calc GR . . . .
H2C H 0.8204 1.0222 0.4142 0.064 Uiso 1 1 calc GR . . . .
C3 C 0.95568(9) 0.72208(16) 0.51352(10) 0.0368(4) Uani 1 1 d . . . . .
H3A H 0.9420 0.6366 0.5273 0.055 Uiso 1 1 calc GR . . . .
H3B H 1.0045 0.7553 0.5603 0.055 Uiso 1 1 calc GR . . . .
H3C H 0.9718 0.7204 0.4614 0.055 Uiso 1 1 calc GR . . . .
C4 C 0.74720(8) 0.74358(12) 0.45848(8) 0.0196(2) Uani 1 1 d . . . . .
C5 C 0.65707(13) 0.85641(18) 0.58932(11) 0.0443(4) Uani 1 1 d . . . . .
H5A H 0.6610 0.7746 0.6175 0.066 Uiso 1 1 calc GR . . . .
H5B H 0.6041 0.9001 0.5909 0.066 Uiso 1 1 calc GR . . . .
H5C H 0.7085 0.9071 0.6188 0.066 Uiso 1 1 calc GR . . . .
C6 C 0.63192(12) 0.99794(15) 0.42380(12) 0.0412(4) Uani 1 1 d . . . . .
H6A H 0.6834 1.0506 0.4494 0.062 Uiso 1 1 calc GR . . . .
H6B H 0.5811 1.0352 0.4349 0.062 Uiso 1 1 calc GR . . . .
H6C H 0.6209 0.9925 0.3624 0.062 Uiso 1 1 calc GR . . . .
C7 C 0.54223(10) 0.74583(16) 0.42550(12) 0.0401(4) Uani 1 1 d . . . . .
H7A H 0.5276 0.7411 0.3636 0.060 Uiso 1 1 calc GR . . . .
H7B H 0.4964 0.7921 0.4400 0.060 Uiso 1 1 calc GR . . . .
H7C H 0.5468 0.6606 0.4490 0.060 Uiso 1 1 calc GR . . . .
C8 C 0.65512(11) 0.76926(15) 0.25432(9) 0.0363(3) Uani 1 1 d . . . . .
H8A H 0.5987 0.7901 0.2615 0.054 Uiso 1 1 calc GR . . . .
H8B H 0.6454 0.7200 0.2022 0.054 Uiso 1 1 calc GR . . . .
H8C H 0.6863 0.8470 0.2504 0.054 Uiso 1 1 calc GR . . . .
C9 C 0.82401(11) 0.62890(16) 0.31736(11) 0.0366(3) Uani 1 1 d . . . . .
H9A H 0.8574 0.7051 0.3152 0.055 Uiso 1 1 calc GR . . . .
H9B H 0.8048 0.5891 0.2612 0.055 Uiso 1 1 calc GR . . . .
H9C H 0.8610 0.5702 0.3589 0.055 Uiso 1 1 calc GR . . . .
C10 C 0.65265(10) 0.52065(13) 0.33881(8) 0.0274(3) Uani 1 1 d . . . . .
H10A H 0.5904 0.5455 0.3163 0.033 Uiso 1 1 calc R . . . .
H10B H 0.6649 0.4657 0.2958 0.033 Uiso 1 1 calc R . . . .
C11 C 0.58721(11) 0.35925(15) 0.40591(11) 0.0380(4) Uani 1 1 d . . . . .
H11A H 0.5343 0.4107 0.3939 0.057 Uiso 1 1 calc GR . . . .
H11B H 0.5944 0.3095 0.4574 0.057 Uiso 1 1 calc GR . . . .
H11C H 0.5820 0.3027 0.3580 0.057 Uiso 1 1 calc GR . . . .
C12 C 0.74719(10) 0.36587(14) 0.43819(9) 0.0293(3) Uani 1 1 d . . . . .
H12A H 0.7959 0.4203 0.4351 0.035 Uiso 1 1 calc R . . . .
H12B H 0.7388 0.2992 0.3947 0.035 Uiso 1 1 calc R . . . .
C13 C 0.77199(11) 0.30418(13) 0.52756(9) 0.0307(3) Uani 1 1 d . . . . .
H13A H 0.7233 0.2500 0.5308 0.037 Uiso 1 1 calc R . . . .
H13B H 0.8240 0.2502 0.5360 0.037 Uiso 1 1 calc R . . . .
C14 C 0.74531(9) 0.37919(14) 0.66432(9) 0.0261(3) Uani 1 1 d . . . . .
H14 H 0.7857 0.4110 0.7196 0.031 Uiso 1 1 calc R . . . .
C15 C 0.66147(10) 0.46148(16) 0.64296(11) 0.0363(3) Uani 1 1 d . . . . .
H15A H 0.6773 0.5503 0.6421 0.054 Uiso 1 1 calc GR . . . .
H15B H 0.6327 0.4484 0.6862 0.054 Uiso 1 1 calc GR . . . .
H15C H 0.6215 0.4376 0.5871 0.054 Uiso 1 1 calc GR . . . .
C16 C 0.72420(11) 0.23921(15) 0.67956(11) 0.0398(4) Uani 1 1 d . . . . .
H16A H 0.6760 0.2092 0.6309 0.060 Uiso 1 1 calc GR . . . .
H16B H 0.7074 0.2337 0.7312 0.060 Uiso 1 1 calc GR . . . .
H16C H 0.7760 0.1871 0.6861 0.060 Uiso 1 1 calc GR . . . .
C17 C 0.88940(9) 0.41981(14) 0.63801(9) 0.0284(3) Uani 1 1 d . . . . .
H17 H 0.9143 0.4280 0.5902 0.034 Uiso 1 1 calc R . . . .
C18 C 0.90937(11) 0.54525(16) 0.68862(11) 0.0402(4) Uani 1 1 d . . . . .
H18A H 0.8759 0.6136 0.6534 0.060 Uiso 1 1 calc GR . . . .
H18B H 0.9720 0.5638 0.7040 0.060 Uiso 1 1 calc GR . . . .
H18C H 0.8928 0.5374 0.7403 0.060 Uiso 1 1 calc GR . . . .
C19 C 0.93850(10) 0.30798(17) 0.69451(11) 0.0408(4) Uani 1 1 d . . . . .
H19A H 0.9181 0.2991 0.7439 0.061 Uiso 1 1 calc GR . . . .
H19B H 1.0015 0.3247 0.7138 0.061 Uiso 1 1 calc GR . . . .
H19C H 0.9267 0.2301 0.6612 0.061 Uiso 1 1 calc GR . . . .
Li1 Li 0.73159(15) 0.5641(2) 0.52008(14) 0.0247(5) Uani 1 1 d . . . . .

loop_
_atom_site_aniso_label
_atom_site_aniso_U_11
_atom_site_aniso_U_22
_atom_site_aniso_U_33
_atom_site_aniso_U_23
_atom_site_aniso_U_13
_atom_site_aniso_U_12
Si1 0.02477(19) 0.02469(19) 0.02296(19) 0.00021(15) 0.00555(14) -0.00758(14)
Si2 0.02685(19) 0.02100(19) 0.0269(2) -0.00080(14) 0.01125(15) 0.00047(14)
Si3 0.02510(18) 0.02046(18) 0.01779(17) 0.00026(13) 0.00715(14) -0.00152(14)
N1 0.0270(6) 0.0204(5) 0.0212(5) -0.0003(4) 0.0046(4) -0.0058(4)
N2 0.0238(5) 0.0217(5) 0.0196(5) -0.0005(4) 0.0055(4) -0.0023(4)
C1 0.0446(9) 0.0398(9) 0.0349(8) -0.0127(7) 0.0067(7) -0.0139(7)
C2 0.0414(9) 0.0399(9) 0.0434(9) 0.0104(7) 0.0098(7) -0.0158(7)
C3 0.0236(7) 0.0486(9) 0.0373(8) 0.0025(7) 0.0084(6) -0.0038(7)
C4 0.0208(6) 0.0192(6) 0.0190(6) -0.0011(5) 0.0065(5) -0.0031(5)
C5 0.0543(10) 0.0489(10) 0.0370(9) -0.0044(7) 0.0249(8) 0.0084(8)
C6 0.0468(9) 0.0252(7) 0.0524(10) 0.0029(7) 0.0171(8) 0.0073(7)
C7 0.0275(7) 0.0405(9) 0.0553(10) -0.0029(8) 0.0173(7) -0.0017(7)
C8 0.0482(9) 0.0336(8) 0.0244(7) 0.0061(6) 0.0077(6) 0.0020(7)
C9 0.0401(8) 0.0399(8) 0.0363(8) -0.0066(7) 0.0215(7) -0.0012(7)
C10 0.0338(7) 0.0249(7) 0.0194(6) -0.0015(5) 0.0028(5) -0.0046(6)
C11 0.0395(8) 0.0327(8) 0.0377(8) -0.0015(7) 0.0067(7) -0.0152(7)
C12 0.0387(8) 0.0250(7) 0.0238(7) -0.0033(5) 0.0094(6) 0.0013(6)
C13 0.0442(8) 0.0196(6) 0.0256(7) -0.0009(5) 0.0071(6) 0.0022(6)
C14 0.0244(6) 0.0301(7) 0.0236(7) 0.0020(6) 0.0073(5) -0.0042(6)
C15 0.0331(8) 0.0398(9) 0.0394(8) -0.0013(7) 0.0164(7) 0.0024(7)
C16 0.0409(9) 0.0362(9) 0.0442(9) 0.0120(7) 0.0162(7) -0.0054(7)
C17 0.0228(6) 0.0351(8) 0.0278(7) 0.0042(6) 0.0090(5) -0.0020(6)
C18 0.0352(8) 0.0433(9) 0.0383(8) -0.0044(7) 0.0063(7) -0.0148(7)
C19 0.0261(7) 0.0527(10) 0.0417(9) 0.0127(8) 0.0083(7) 0.0081(7)
Li1 0.0308(11) 0.0211(11) 0.0218(11) -0.0009(9) 0.0077(9) -0.0027(9)

loop_
_atom_type_symbol
_atom_type_description
_atom_type_scat_dispersion_real
_atom_type_scat_dispersion_imag
_atom_type_scat_source
C C 0.0033 0.0016 'International Tables Vol C Tables 4.2.6.8 and 6.1.1.4'
H H 0.0000 0.0000 'International Tables Vol C Tables 4.2.6.8 and 6.1.1.4'
Li Li -0.0003 0.0001 'International Tables Vol C Tables 4.2.6.8 and 6.1.1.4'
N N 0.0061 0.0033 'International Tables Vol C Tables 4.2.6.8 and 6.1.1.4'
Si Si 0.0817 0.0704 'International Tables Vol C Tables 4.2.6.8 and 6.1.1.4'

loop_
_geom_angle_atom_site_label_1
_geom_angle_atom_site_label_2
_geom_angle_atom_site_label_3
_geom_angle
_geom_angle_site_symmetry_1
_geom_angle_site_symmetry_3
_geom_angle_publ_flag
C1 Si1 C2 103.29(8) . . ?
C3 Si1 C1 104.46(8) . . ?
C3 Si1 C2 105.06(8) . . ?
C4 Si1 C1 114.19(7) . . ?
C4 Si1 C2 114.08(7) . . ?
C4 Si1 C3 114.54(7) . . ?
C4 Si2 C5 114.80(7) . . ?
C4 Si2 C6 116.30(7) . . ?
C4 Si2 C7 113.46(7) . . ?
C6 Si2 C5 104.06(8) . . ?
C7 Si2 C5 102.06(8) . . ?
C7 Si2 C6 104.58(8) . . ?
C4 Si3 C8 117.79(7) . . ?
C4 Si3 C9 115.98(7) . . ?
C4 Si3 C10 111.02(6) . . ?
C8 Si3 C10 101.27(7) . . ?
C9 Si3 C8 102.12(7) . . ?
C9 Si3 C10 107.13(7) . . ?
C10 N1 Li1 105.00(10) . . ?
C11 N1 C10 108.86(11) . . ?
C11 N1 C12 110.21(11) . . ?
C11 N1 Li1 131.73(11) . . ?
C12 N1 C10 110.18(11) . . ?
C12 N1 Li1 88.49(10) . . ?
C13 N2 C14 114.89(11) . . ?
C13 N2 C17 110.86(11) . . ?
C13 N2 Li1 98.01(9) . . ?
C14 N2 Li1 108.84(10) . . ?
C17 N2 C14 112.33(10) . . ?
C17 N2 Li1 111.02(10) . . ?
Si1 C4 Li1 119.00(9) . . ?
Si2 C4 Si1 114.97(7) . . ?
Si2 C4 Si3 113.41(7) . . ?
Si2 C4 Li1 98.94(8) . . ?
Si3 C4 Si1 113.70(6) . . ?
Si3 C4 Li1 94.48(8) . . ?
N1 C10 Si3 116.82(9) . . ?
N1 C12 C13 112.09(12) . . ?
N2 C13 C12 112.05(11) . . ?
N2 C14 C15 109.59(11) . . ?
N2 C14 C16 116.33(12) . . ?
C15 C14 C16 110.71(12) . . ?
N2 C17 C18 110.79(12) . . ?
N2 C17 C19 115.01(12) . . ?
C18 C17 C19 110.43(13) . . ?
N1 Li1 N2 90.35(9) . . ?
N1 Li1 C4 105.04(10) . . ?
N2 Li1 C4 149.13(12) . . ?

loop_
_geom_bond_atom_site_label_1
_geom_bond_atom_site_label_2
_geom_bond_distance
_geom_bond_site_symmetry_2
_geom_bond_publ_flag
Si1 C1 1.8914(16) . ?
Si1 C2 1.8932(16) . ?
Si1 C3 1.8908(16) . ?
Si1 C4 1.8381(13) . ?
Si2 C4 1.8339(13) . ?
Si2 C5 1.8948(17) . ?
Si2 C6 1.8896(16) . ?
Si2 C7 1.8880(16) . ?
Si3 C4 1.8365(13) . ?
Si3 C8 1.8838(15) . ?
Si3 C9 1.8817(15) . ?
Si3 C10 1.9156(14) . ?
N1 C10 1.4909(17) . ?
N1 C11 1.4709(17) . ?
N1 C12 1.4738(18) . ?
N1 Li1 2.073(2) . ?
N2 C13 1.4854(17) . ?
N2 C14 1.5003(17) . ?
N2 C17 1.4903(16) . ?
N2 Li1 2.146(2) . ?
C4 Li1 2.172(3) . ?
C12 C13 1.5224(19) . ?
C14 C15 1.523(2) . ?
C14 C16 1.533(2) . ?
C17 C18 1.523(2) . ?
C17 C19 1.533(2) . ?
